data_7000267
loop_
_publ_author_name
'Lunstroot, Kyra'
'Driesen, Kris'
'Nockemann, Peter'
'Van Hecke, Kristof'
'Van Meervelt, Luc'
'G\"orller-Walrand, Christiane'
'Binnemans, Koen'
'Bellayer, S\'everine'
'Viau, Lydie'
'Le Bideau, Jean'
'Vioux, Andr\'e'

_publ_section_title
;
 Lanthanide-doped luminescent ionogels
;
_journal_issue 2
_journal_name_full 'Dalton Transactions'
_journal_page_first 298
_journal_page_last 306
_journal_paper_doi 10.1039/b812292j
_journal_year 2009
_chemical_formula_moiety 'C32 H16 F12 O8 S4 Yb, C10 H19 N2, 0.04(C2 H8 O2)'
_chemical_formula_sum 'C42.08 H35.32 F12 N2 O8.08 S4 Yb'
_chemical_formula_weight 1227.59
_chemical_name_systematic
;
?
;
_space_group_IT_number 2
_symmetry_cell_setting triclinic
_symmetry_space_group_name_Hall '-P 1'
_symmetry_space_group_name_H-M 'P -1'
_atom_sites_solution_hydrogens geom
_atom_sites_solution_primary direct
_atom_sites_solution_secondary difmap
_audit_creation_method SHELXL-97
_cell_angle_alpha 72.477(2)
_cell_angle_beta 78.911(2)
_cell_angle_gamma 81.305(2)
_cell_formula_units_Z 4
_cell_length_a 11.5623(4)
_cell_length_b 19.6699(7)
_cell_length_c 22.3920(9)
_cell_measurement_temperature 100(2)
_cell_volume 4741.9(3)
_computing_cell_refinement 'Bruker SAINT'
_computing_data_collection 'Bruker SMART'
_computing_data_reduction 'Bruker SAINT'
_computing_publication_material Platon
_computing_structure_refinement 'SHELXL-97 (Sheldrick, 1997)'
_computing_structure_solution 'SHELXS-97 (Sheldrick, 1990)'
_diffrn_ambient_temperature 100(2)
_diffrn_measured_fraction_theta_full 0.994
_diffrn_measured_fraction_theta_max 0.968
_diffrn_measurement_device_type 'SMART 6000'
_diffrn_measurement_method '\w and \f scans'
_diffrn_radiation_monochromator 'crossed G\"obel mirrors'
_diffrn_radiation_source 'fine-focus sealed tube'
_diffrn_radiation_type CuK\a
_diffrn_radiation_wavelength 1.54178
_diffrn_reflns_av_R_equivalents 0.1058
_diffrn_reflns_av_sigmaI/netI 0.1005
_diffrn_reflns_limit_h_max 13
_diffrn_reflns_limit_h_min -13
_diffrn_reflns_limit_k_max 24
_diffrn_reflns_limit_k_min -24
_diffrn_reflns_limit_l_max 27
_diffrn_reflns_limit_l_min -26
_diffrn_reflns_number 58800
_diffrn_reflns_theta_full 67.25
_diffrn_reflns_theta_max 71.78
_diffrn_reflns_theta_min 2.09
_exptl_absorpt_coefficient_mu 6.197
_exptl_absorpt_correction_T_max 0.538
_exptl_absorpt_correction_T_min 0.281
_exptl_absorpt_correction_type multi-scan
_exptl_absorpt_process_details 'Bruker SADABS'
_exptl_crystal_colour colourless
_exptl_crystal_density_diffrn 1.719
_exptl_crystal_density_method 'not measured'
_exptl_crystal_description block
_exptl_crystal_F_000 2433.7
_exptl_crystal_size_max 0.25
_exptl_crystal_size_mid 0.2
_exptl_crystal_size_min 0.1
_refine_diff_density_max 1.169
_refine_diff_density_min -0.677
_refine_diff_density_rms 0.153
_refine_ls_extinction_method none
_refine_ls_goodness_of_fit_ref 0.981
_refine_ls_hydrogen_treatment constr
_refine_ls_matrix_type full
_refine_ls_number_parameters 1406
_refine_ls_number_reflns 17984
_refine_ls_number_restraints 461
_refine_ls_restrained_S_all 0.973
_refine_ls_R_factor_all 0.0738
_refine_ls_R_factor_gt 0.0470
_refine_ls_shift/su_max 0.000
_refine_ls_shift/su_mean 0.000
_refine_ls_structure_factor_coef Fsqd
_refine_ls_weighting_details 'calc w=1/[\s^2^(Fo^2^)+(0.0440P)^2^+0.0000P] where P=(Fo^2^+2Fc^2^)/3'
_refine_ls_weighting_scheme calc
_refine_ls_wR_factor_gt 0.0995
_refine_ls_wR_factor_ref 0.1100
_reflns_number_gt 13133
_reflns_number_total 17984
_reflns_threshold_expression >2sigma(I)
_cod_data_source_file b812292j.txt
_cod_data_source_block wg172
_cod_database_code 7000267

loop_
_symmetry_equiv_pos_as_xyz
'x, y, z'
'-x, -y, -z'

loop_
_atom_site_label
_atom_site_type_symbol
_atom_site_fract_x
_atom_site_fract_y
_atom_site_fract_z
_atom_site_U_iso_or_equiv
_atom_site_adp_type
_atom_site_occupancy
_atom_site_symmetry_multiplicity
_atom_site_calc_flag
_atom_site_refinement_flags
_atom_site_disorder_assembly
_atom_site_disorder_group
C1 C 0.1916(6) 0.8958(3) 0.4639(3) 0.0299(12) Uani 1 1 d . . .
H1 H 0.2055 0.9256 0.4877 0.036 Uiso 1 1 calc R . .
C2 C 0.0856(5) 0.8706(3) 0.4700(3) 0.0308(12) Uani 1 1 d . . .
H2 H 0.0186 0.8813 0.4989 0.037 Uiso 1 1 calc R . .
C3 C 0.0822(4) 0.8263(2) 0.4292(2) 0.0146(9) Uani 1 1 d . . .
H3 H 0.0158 0.8046 0.4269 0.017 Uiso 1 1 calc R . .
C4 C 0.2000(4) 0.8214(3) 0.3924(2) 0.0179(9) Uani 1 1 d . . .
C5 C 0.2461(4) 0.7812(2) 0.3452(2) 0.0157(9) Uani 1 1 d . . .
C6 C 0.1754(4) 0.7301(3) 0.3403(2) 0.0179(9) Uani 1 1 d . . .
H6 H 0.1039 0.7212 0.3692 0.021 Uiso 1 1 calc R . .
C7 C 0.2074(4) 0.6934(3) 0.2954(3) 0.0170(9) Uani 1 1 d . . .
C8 C 0.1172(5) 0.6454(3) 0.2912(3) 0.0220(11) Uani 1 1 d . . .
S2A S 0.2936(2) 0.52553(14) 0.42370(13) 0.0256(6) Uani 0.723(8) 1 d PDU A 1
C9A C 0.2595(8) 0.4706(5) 0.4979(3) 0.0252(19) Uani 0.723(8) 1 d PDU A 1
H9A H 0.2141 0.4312 0.5074 0.030 Uiso 0.723(8) 1 calc PR A 1
C10A C 0.3052(8) 0.4894(5) 0.5435(6) 0.0308(18) Uani 0.723(8) 1 d PDU A 1
H10A H 0.2964 0.4642 0.5873 0.037 Uiso 0.723(8) 1 calc PR A 1
C11A C 0.3666(14) 0.5515(8) 0.5154(5) 0.028(2) Uani 0.723(8) 1 d PDU A 1
H11A H 0.4021 0.5741 0.5383 0.034 Uiso 0.723(8) 1 calc PR A 1
C12A C 0.3682(6) 0.5750(3) 0.4499(4) 0.0214(13) Uani 0.723(8) 1 d PDU A 1
C11B C 0.314(2) 0.5261(13) 0.4319(15) 0.025(3) Uani 0.277(8) 1 d PDU A 2
H11B H 0.3080 0.5321 0.3888 0.030 Uiso 0.277(8) 1 calc PR A 2
C10B C 0.264(3) 0.4689(16) 0.4811(11) 0.025(3) Uani 0.277(8) 1 d PDU A 2
H10B H 0.2243 0.4329 0.4757 0.030 Uiso 0.277(8) 1 calc PR A 2
C9B C 0.2851(15) 0.4748(10) 0.5396(15) 0.025(3) Uani 0.277(8) 1 d PDU A 2
H9B H 0.2598 0.4429 0.5797 0.030 Uiso 0.277(8) 1 calc PR A 2
S2B S 0.3611(9) 0.5463(5) 0.5286(4) 0.0262(15) Uani 0.277(8) 1 d PDU A 2
C12B C 0.3712(11) 0.5734(6) 0.4493(6) 0.024(2) Uani 0.277(8) 1 d PDU A 2
C13 C 0.4302(4) 0.6342(2) 0.4047(2) 0.0186(10) Uani 1 1 d D . .
C14 C 0.4832(5) 0.6791(3) 0.4286(3) 0.0232(11) Uani 1 1 d . A .
H14 H 0.4707 0.6728 0.4731 0.028 Uiso 1 1 calc R . .
C15 C 0.5530(4) 0.7318(3) 0.3891(3) 0.0204(10) Uani 1 1 d . . .
C16 C 0.6216(5) 0.7666(4) 0.4231(3) 0.0308(13) Uani 1 1 d . A .
C17 C 0.8468(5) 0.9739(3) 0.0830(3) 0.0269(11) Uani 1 1 d . . .
H17 H 0.8493 1.0242 0.0661 0.032 Uiso 1 1 calc R . .
C18 C 0.9407(5) 0.9253(3) 0.0724(3) 0.0293(12) Uani 1 1 d . . .
H18 H 1.0138 0.9386 0.0467 0.035 Uiso 1 1 calc R . .
C19 C 0.9180(5) 0.8517(3) 0.1040(2) 0.0236(11) Uani 1 1 d . . .
H19 H 0.9729 0.8107 0.1031 0.028 Uiso 1 1 calc R . .
C20 C 0.7975(4) 0.8509(3) 0.1373(3) 0.0190(10) Uani 1 1 d . . .
C21 C 0.7327(4) 0.7896(3) 0.1757(2) 0.0169(9) Uani 1 1 d . . .
C22 C 0.7941(4) 0.7193(3) 0.1836(3) 0.0202(10) Uani 1 1 d . . .
H22 H 0.8711 0.7145 0.1601 0.024 Uiso 1 1 calc R . .
C23 C 0.7471(4) 0.6587(3) 0.2235(3) 0.0173(10) Uani 1 1 d . . .
C24 C 0.8271(5) 0.5871(3) 0.2310(3) 0.0232(11) Uani 1 1 d . . .
C25 C 0.6985(5) 0.6038(3) 0.0075(3) 0.0309(12) Uani 1 1 d . . .
H25 H 0.7583 0.5696 -0.0046 0.037 Uiso 1 1 calc R . .
C26 C 0.6218(6) 0.6455(3) -0.0312(3) 0.0308(12) Uani 1 1 d . . .
H26 H 0.6216 0.6433 -0.0730 0.037 Uiso 1 1 calc R . .
C27 C 0.5425(5) 0.6925(3) -0.0018(3) 0.0224(10) Uani 1 1 d . . .
H27 H 0.4828 0.7254 -0.0215 0.027 Uiso 1 1 calc R . .
C28 C 0.5621(4) 0.6847(3) 0.0595(3) 0.0206(10) Uani 1 1 d . . .
C29 C 0.4996(4) 0.7216(3) 0.1069(2) 0.0167(9) Uani 1 1 d . . .
C30 C 0.4247(5) 0.7852(3) 0.0859(3) 0.0205(10) Uani 1 1 d . . .
H30 H 0.4042 0.7972 0.0446 0.025 Uiso 1 1 calc R . .
C31 C 0.3809(4) 0.8299(3) 0.1235(3) 0.0191(10) Uani 1 1 d . . .
C32 C 0.3074(6) 0.8992(3) 0.0943(3) 0.0349(15) Uani 1 1 d . . .
C33 C 0.5573(5) 0.4917(3) 0.3252(3) 0.0252(11) Uani 1 1 d . . .
H33A H 0.6300 0.4602 0.3189 0.038 Uiso 1 1 calc R . .
H33B H 0.5179 0.4755 0.3691 0.038 Uiso 1 1 calc R . .
H33C H 0.5770 0.5409 0.3163 0.038 Uiso 1 1 calc R . .
C34 C 0.4728(4) 0.5331(3) 0.2243(3) 0.0192(10) Uani 1 1 d . . .
H34 H 0.5165 0.5733 0.2044 0.023 Uiso 1 1 calc R . .
C35 C 0.3492(5) 0.4513(3) 0.2421(3) 0.0233(11) Uani 1 1 d . . .
H35 H 0.2925 0.4247 0.2361 0.028 Uiso 1 1 calc R . .
C36 C 0.4001(4) 0.4385(3) 0.2947(3) 0.0212(10) Uani 1 1 d . . .
H36 H 0.3851 0.4014 0.3331 0.025 Uiso 1 1 calc R . .
C37 C 0.3599(5) 0.5453(3) 0.1363(3) 0.0232(10) Uani 1 1 d . . .
H37A H 0.3351 0.5085 0.1208 0.028 Uiso 1 1 calc R . .
H37B H 0.4289 0.5656 0.1062 0.028 Uiso 1 1 calc R . .
C38 C 0.2592(4) 0.6044(3) 0.1372(3) 0.0231(11) Uani 1 1 d . . .
H38A H 0.2823 0.6407 0.1540 0.028 Uiso 1 1 calc R . .
H38B H 0.1885 0.5840 0.1656 0.028 Uiso 1 1 calc R . .
C39 C 0.2294(5) 0.6397(4) 0.0710(3) 0.0314(13) Uani 1 1 d . . .
H39A H 0.1974 0.6046 0.0566 0.038 Uiso 1 1 calc R . .
H39B H 0.3028 0.6543 0.0417 0.038 Uiso 1 1 calc R . .
C40 C 0.1389(5) 0.7056(4) 0.0684(3) 0.0375(14) Uani 1 1 d . . .
H40A H 0.1676 0.7386 0.0868 0.045 Uiso 1 1 calc R . .
H40B H 0.0631 0.6903 0.0946 0.045 Uiso 1 1 calc R . .
C41 C 0.1172(7) 0.7457(5) 0.0007(4) 0.057(2) Uani 1 1 d . . .
H41A H 0.1943 0.7549 -0.0269 0.069 Uiso 1 1 calc R . .
H41B H 0.0717 0.7926 0.0006 0.069 Uiso 1 1 calc R . .
C42 C 0.0484(8) 0.7033(7) -0.0269(5) 0.081(4) Uani 1 1 d . . .
H42A H 0.0982 0.6603 -0.0331 0.122 Uiso 1 1 calc R . .
H42B H 0.0275 0.7336 -0.0677 0.122 Uiso 1 1 calc R . .
H42C H -0.0240 0.6894 0.0026 0.122 Uiso 1 1 calc R . .
C43 C 0.7571(6) 0.2821(4) 0.4350(3) 0.0358(14) Uani 1 1 d . . .
H43 H 0.7720 0.2662 0.4776 0.043 Uiso 1 1 calc R . .
C44 C 0.8270(5) 0.3243(3) 0.3876(4) 0.0336(14) Uani 1 1 d . . .
H44 H 0.8953 0.3411 0.3940 0.040 Uiso 1 1 calc R . .
C45 C 0.7904(4) 0.3416(2) 0.3278(2) 0.0097(8) Uani 1 1 d . . .
H45 H 0.8294 0.3703 0.2892 0.012 Uiso 1 1 calc R . .
C46 C 0.6818(4) 0.3078(3) 0.3354(2) 0.0160(9) Uani 1 1 d . . .
C47 C 0.6068(4) 0.3095(2) 0.2887(2) 0.0155(9) Uani 1 1 d . . .
C48 C 0.6439(4) 0.3453(3) 0.2243(3) 0.0190(10) Uani 1 1 d . . .
H48 H 0.7159 0.3671 0.2127 0.023 Uiso 1 1 calc R . .
C49 C 0.5777(4) 0.3492(3) 0.1778(2) 0.0156(9) Uani 1 1 d . . .
C50 C 0.6279(5) 0.3867(3) 0.1092(3) 0.0219(10) Uani 1 1 d . . .
S6A S 0.1020(2) 0.41767(10) 0.36526(11) 0.0248(6) Uani 0.777(7) 1 d PDU B 1
C51A C 0.0059(6) 0.4460(5) 0.4231(3) 0.0194(15) Uani 0.777(7) 1 d PDU B 1
H51A H -0.0365 0.4923 0.4160 0.023 Uiso 0.777(7) 1 calc PR B 1
C52A C -0.0042(8) 0.3942(4) 0.4819(4) 0.0246(15) Uani 0.777(7) 1 d PDU B 1
H52A H -0.0550 0.3998 0.5192 0.030 Uiso 0.777(7) 1 calc PR B 1
C53A C 0.0731(10) 0.3320(6) 0.4774(5) 0.023(2) Uani 0.777(7) 1 d PDU B 1
H53A H 0.0818 0.2908 0.5124 0.027 Uiso 0.777(7) 1 calc PR B 1
C54A C 0.1349(5) 0.3371(3) 0.4166(3) 0.0181(12) Uani 0.777(7) 1 d PDU B 1
C53B C 0.107(3) 0.4046(11) 0.3786(16) 0.021(3) Uani 0.223(7) 1 d PDU B 2
H53B H 0.1432 0.4196 0.3356 0.026 Uiso 0.223(7) 1 calc PR B 2
C52B C 0.022(3) 0.4512(19) 0.4062(14) 0.024(3) Uani 0.223(7) 1 d PDU B 2
H52B H -0.0080 0.4990 0.3872 0.029 Uiso 0.223(7) 1 calc PR B 2
C51B C -0.006(2) 0.4082(8) 0.4692(16) 0.021(3) Uani 0.223(7) 1 d PDU B 2
H51B H -0.0612 0.4268 0.4991 0.025 Uiso 0.223(7) 1 calc PR B 2
S6B S 0.0597(9) 0.3228(5) 0.4911(5) 0.0219(18) Uani 0.223(7) 1 d PDU B 2
C54B C 0.1343(10) 0.3354(8) 0.4172(7) 0.020(3) Uani 0.223(7) 1 d PDU B 2
C55 C 0.2192(4) 0.2832(3) 0.3920(2) 0.0170(9) Uani 1 1 d D . .
C56 C 0.2420(4) 0.2133(3) 0.4338(3) 0.0186(10) Uani 1 1 d . B .
H56 H 0.1999 0.2023 0.4759 0.022 Uiso 1 1 calc R . .
C57 C 0.3229(4) 0.1610(3) 0.4154(3) 0.0172(10) Uani 1 1 d . . .
C58 C 0.3458(5) 0.0908(3) 0.4667(3) 0.0231(11) Uani 1 1 d . B .
C59 C -0.0711(5) 0.0439(3) 0.3996(3) 0.0278(12) Uani 1 1 d . . .
H59 H -0.0880 -0.0005 0.4296 0.033 Uiso 1 1 calc R . .
C60 C -0.1538(5) 0.0919(3) 0.3694(3) 0.0284(12) Uani 1 1 d . . .
H60 H -0.2350 0.0842 0.3762 0.034 Uiso 1 1 calc R . .
C61 C -0.1068(5) 0.1546(3) 0.3268(3) 0.0250(11) Uani 1 1 d . . .
H61 H -0.1524 0.1933 0.3021 0.030 Uiso 1 1 calc R . .
C62 C 0.0137(4) 0.1521(3) 0.3259(3) 0.0202(10) Uani 1 1 d . . .
C63 C 0.0981(4) 0.2032(3) 0.2889(3) 0.0191(10) Uani 1 1 d . . .
C64 C 0.0563(4) 0.2683(3) 0.2473(3) 0.0232(11) Uani 1 1 d . . .
H64 H -0.0246 0.2752 0.2420 0.028 Uiso 1 1 calc R . .
C65 C 0.1274(5) 0.3221(3) 0.2142(3) 0.0208(10) Uani 1 1 d . . .
C66 C 0.0691(5) 0.3919(3) 0.1735(3) 0.0266(12) Uani 1 1 d . . .
S8A S 0.22026(17) 0.19552(10) 0.08895(10) 0.0308(5) Uani 0.851(7) 1 d PDU C 1
C67A C 0.2184(6) 0.1602(4) 0.0284(3) 0.0370(15) Uani 0.851(7) 1 d PDU C 1
H67A H 0.1528 0.1674 0.0065 0.044 Uiso 0.851(7) 1 calc PR C 1
C68A C 0.3238(7) 0.1196(5) 0.0147(4) 0.0374(14) Uani 0.851(7) 1 d PDU C 1
H68A H 0.3389 0.0955 -0.0174 0.045 Uiso 0.851(7) 1 calc PR C 1
C69A C 0.4051(8) 0.1184(5) 0.0539(5) 0.0319(18) Uani 0.851(7) 1 d PDU C 1
H69A H 0.4822 0.0936 0.0514 0.038 Uiso 0.851(7) 1 calc PR C 1
C70A C 0.3606(5) 0.1577(3) 0.0971(3) 0.0232(11) Uani 0.851(7) 1 d PDU C 1
C69B C 0.249(2) 0.180(2) 0.0891(18) 0.032(3) Uani 0.149(7) 1 d PDU C 2
H69B H 0.2000 0.2115 0.1109 0.038 Uiso 0.149(7) 1 calc PR C 2
C68B C 0.212(2) 0.157(3) 0.043(2) 0.036(3) Uani 0.149(7) 1 d PDU C 2
H68B H 0.1363 0.1690 0.0293 0.043 Uiso 0.149(7) 1 calc PR C 2
C67B C 0.306(2) 0.1119(19) 0.0191(14) 0.035(3) Uani 0.149(7) 1 d PDU C 2
H67B H 0.3009 0.0903 -0.0128 0.042 Uiso 0.149(7) 1 calc PR C 2
S8B S 0.4285(13) 0.1007(8) 0.0539(8) 0.034(2) Uani 0.149(7) 1 d PDU C 2
C70B C 0.3633(19) 0.1532(10) 0.0994(7) 0.029(3) Uani 0.149(7) 1 d PDU C 2
C71 C 0.4184(4) 0.1700(3) 0.1459(2) 0.0202(10) Uani 1 1 d D . .
C72 C 0.5410(5) 0.1500(3) 0.1463(3) 0.0218(10) Uani 1 1 d . C .
H72 H 0.5870 0.1325 0.1131 0.026 Uiso 1 1 calc R . .
C73 C 0.5947(4) 0.1558(3) 0.1940(3) 0.0195(10) Uani 1 1 d . . .
C74 C 0.7288(5) 0.1381(3) 0.1896(3) 0.0249(11) Uani 1 1 d . C .
C75 C 0.4339(5) -0.0053(3) 0.6500(3) 0.0279(12) Uani 1 1 d . . .
H75A H 0.4550 0.0271 0.6077 0.042 Uiso 1 1 calc R . .
H75B H 0.3496 0.0047 0.6653 0.042 Uiso 1 1 calc R . .
H75C H 0.4497 -0.0550 0.6480 0.042 Uiso 1 1 calc R . .
C76 C 0.6069(4) -0.0315(3) 0.7070(2) 0.0188(10) Uani 1 1 d . . .
H76 H 0.6463 -0.0694 0.6904 0.023 Uiso 1 1 calc R . .
C77 C 0.5647(5) 0.0495(3) 0.7602(3) 0.0214(10) Uani 1 1 d . . .
H77 H 0.5707 0.0779 0.7868 0.026 Uiso 1 1 calc R . .
C78 C 0.4767(5) 0.0553(3) 0.7270(3) 0.0237(11) Uani 1 1 d . . .
H78 H 0.4074 0.0881 0.7269 0.028 Uiso 1 1 calc R . .
C79 C 0.7591(4) -0.0292(3) 0.7719(3) 0.0213(10) Uani 1 1 d . . .
H79A H 0.7936 -0.0749 0.7626 0.026 Uiso 1 1 calc R . .
H79B H 0.7455 -0.0377 0.8184 0.026 Uiso 1 1 calc R . .
C80 C 0.8451(4) 0.0266(3) 0.7418(3) 0.0206(10) Uani 1 1 d . . .
H80A H 0.8116 0.0716 0.7524 0.025 Uiso 1 1 calc R . .
H80B H 0.8558 0.0364 0.6951 0.025 Uiso 1 1 calc R . .
C81 C 0.9661(5) 0.0026(3) 0.7641(4) 0.0311(13) Uani 1 1 d . . .
H81A H 0.9967 -0.0444 0.7564 0.037 Uiso 1 1 calc R . .
H81B H 0.9562 -0.0037 0.8103 0.037 Uiso 1 1 calc R . .
C82 C 1.0571(5) 0.0568(3) 0.7297(3) 0.0317(13) Uani 1 1 d . . .
H82A H 1.1363 0.0352 0.7402 0.038 Uiso 1 1 calc R . .
H82B H 1.0608 0.0668 0.6834 0.038 Uiso 1 1 calc R . .
C83 C 1.0283(5) 0.1267(3) 0.7471(3) 0.0258(11) Uani 1 1 d . . .
H83A H 0.9483 0.1479 0.7377 0.031 Uiso 1 1 calc R . .
H83B H 1.0272 0.1172 0.7932 0.031 Uiso 1 1 calc R . .
C84 C 1.1168(5) 0.1796(3) 0.7114(3) 0.0326(13) Uani 1 1 d . . .
H84A H 1.1961 0.1589 0.7207 0.049 Uiso 1 1 calc R . .
H84B H 1.0957 0.2238 0.7245 0.049 Uiso 1 1 calc R . .
H84C H 1.1161 0.1906 0.6657 0.049 Uiso 1 1 calc R . .
F1 F 0.1692(3) 0.58088(16) 0.28791(17) 0.0268(7) Uani 1 1 d . . .
F2 F 0.0281(3) 0.6354(2) 0.33950(18) 0.0338(8) Uani 1 1 d . . .
F3 F 0.0689(3) 0.67504(19) 0.23781(18) 0.0307(7) Uani 1 1 d . . .
F4 F 0.6325(3) 0.8356(2) 0.3925(2) 0.0415(9) Uani 1 1 d . . .
F5 F 0.5745(5) 0.7635(4) 0.4817(2) 0.0751(19) Uani 1 1 d . . .
F6 F 0.7323(3) 0.7344(2) 0.4234(2) 0.0430(9) Uani 1 1 d . . .
F7 F 0.7734(3) 0.53820(16) 0.21826(17) 0.0270(7) Uani 1 1 d . . .
F8 F 0.9306(3) 0.59250(18) 0.1929(2) 0.0373(9) Uani 1 1 d . . .
F9 F 0.8478(3) 0.55989(19) 0.2906(2) 0.0393(9) Uani 1 1 d . . .
F10 F 0.3565(9) 0.9544(3) 0.0939(5) 0.127(4) Uani 1 1 d . . .
F11 F 0.2899(5) 0.9076(3) 0.0363(2) 0.0663(17) Uani 1 1 d . . .
F12 F 0.2044(6) 0.9060(4) 0.1279(3) 0.106(3) Uani 1 1 d . . .
F13 F 0.6489(3) 0.3410(2) 0.07412(17) 0.0360(8) Uani 1 1 d . . .
F14 F 0.7267(3) 0.4171(2) 0.10246(18) 0.0383(8) Uani 1 1 d . . .
F15 F 0.5484(3) 0.43952(19) 0.08272(17) 0.0355(8) Uani 1 1 d . . .
F16 F 0.4561(3) 0.08200(17) 0.47828(18) 0.0321(7) Uani 1 1 d . . .
F17 F 0.2742(3) 0.08501(19) 0.52270(17) 0.0359(8) Uani 1 1 d . . .
F18 F 0.3318(3) 0.03424(17) 0.44772(18) 0.0327(7) Uani 1 1 d . . .
F19 F 0.0728(6) 0.4454(3) 0.1967(4) 0.095(3) Uani 1 1 d . . .
F20 F -0.0432(4) 0.3913(2) 0.1716(3) 0.0589(13) Uani 1 1 d . . .
F21 F 0.1243(5) 0.4105(4) 0.1164(3) 0.096(3) Uani 1 1 d . . .
F22 F 0.7813(3) 0.1956(2) 0.1829(2) 0.0414(9) Uani 1 1 d . . .
F23 F 0.7787(3) 0.1118(2) 0.1408(2) 0.0457(10) Uani 1 1 d . . .
F24 F 0.7581(3) 0.0898(2) 0.2426(2) 0.0448(10) Uani 1 1 d . . .
N1 N 0.4777(4) 0.4895(2) 0.2820(2) 0.0214(9) Uani 1 1 d . . .
N2 N 0.3963(4) 0.5106(2) 0.1991(2) 0.0222(9) Uani 1 1 d . . .
N3 N 0.5043(4) 0.0055(2) 0.6933(2) 0.0200(8) Uani 1 1 d . . .
N4 N 0.6450(4) -0.0063(2) 0.7478(2) 0.0183(8) Uani 1 1 d . . .
O1 O 0.3452(3) 0.79485(18) 0.31222(17) 0.0165(7) Uani 1 1 d . A .
O2 O 0.3005(3) 0.69280(18) 0.25504(17) 0.0165(7) Uani 1 1 d . A .
O3 O 0.4356(3) 0.64122(18) 0.34640(17) 0.0184(7) Uani 1 1 d . A .
O4 O 0.5724(3) 0.7541(2) 0.32969(18) 0.0210(7) Uani 1 1 d . A .
O5 O 0.6277(3) 0.80237(18) 0.19998(18) 0.0187(7) Uani 1 1 d . A .
O6 O 0.6471(3) 0.65176(18) 0.25697(18) 0.0178(7) Uani 1 1 d . A .
O7 O 0.5197(3) 0.69571(18) 0.16295(16) 0.0173(7) Uani 1 1 d . A .
O8 O 0.3935(3) 0.82436(18) 0.17951(18) 0.0185(7) Uani 1 1 d . A .
O9 O 0.5128(3) 0.27980(18) 0.30875(17) 0.0156(7) Uani 1 1 d . B .
O10 O 0.4805(3) 0.32421(19) 0.18335(17) 0.0182(7) Uani 1 1 d . B .
O11 O 0.2665(3) 0.30319(18) 0.33524(17) 0.0167(7) Uani 1 1 d . B .
O12 O 0.3832(3) 0.16106(18) 0.36255(18) 0.0194(7) Uani 1 1 d . B .
O13 O 0.2056(3) 0.18639(18) 0.29682(18) 0.0176(7) Uani 1 1 d . B .
O14 O 0.2365(3) 0.32535(18) 0.21302(18) 0.0182(7) Uani 1 1 d . B .
O15 O 0.3525(3) 0.19810(19) 0.18562(18) 0.0200(7) Uani 1 1 d . B .
O16 O 0.5469(3) 0.17315(19) 0.24449(19) 0.0200(7) Uani 1 1 d . B .
S1 S 0.29626(12) 0.86882(8) 0.40960(7) 0.0291(3) Uani 1 1 d . . .
S3 S 0.72621(12) 0.93614(7) 0.12912(7) 0.0290(3) Uani 1 1 d . . .
S4 S 0.67588(12) 0.61938(7) 0.08021(6) 0.0258(3) Uani 1 1 d . . .
S5 S 0.64141(13) 0.26017(8) 0.41201(7) 0.0326(3) Uani 1 1 d . . .
S7 S 0.06688(11) 0.07333(7) 0.37679(6) 0.0235(2) Uani 1 1 d . . .
Yb1 Yb 0.48034(2) 0.732156(13) 0.255001(12) 0.01387(7) Uani 1 1 d . . .
Yb2 Yb 0.37645(2) 0.244946(13) 0.264471(12) 0.01362(7) Uani 1 1 d . . .
O17 O -0.031(2) 0.5573(14) 0.0673(12) 0.035(7) Uani 0.159(12) 1 d PDU . .
H17A H -0.0480 0.5219 0.0982 0.052 Uiso 0.159(12) 1 calc PR . .
C85 C 0.009(3) 0.5346(17) 0.0123(13) 0.020(7) Uani 0.159(12) 1 d PDU . .
H85A H -0.0285 0.5673 -0.0228 0.031 Uiso 0.159(12) 1 calc PR . .
H85B H -0.0128 0.4861 0.0200 0.031 Uiso 0.159(12) 1 calc PR . .
H85C H 0.0950 0.5346 0.0015 0.031 Uiso 0.159(12) 1 calc PR . .

loop_
_atom_site_aniso_label
_atom_site_aniso_U_11
_atom_site_aniso_U_22
_atom_site_aniso_U_33
_atom_site_aniso_U_23
_atom_site_aniso_U_13
_atom_site_aniso_U_12
C1 0.043(3) 0.026(3) 0.020(3) -0.010(2) 0.002(2) -0.004(2)
C2 0.035(3) 0.029(3) 0.026(3) -0.013(2) 0.010(2) -0.004(2)
C3 0.020(2) 0.012(2) 0.014(2) -0.0077(18) -0.0063(19) 0.0039(17)
C4 0.020(2) 0.018(2) 0.016(2) -0.003(2) -0.0019(19) -0.0058(18)
C5 0.016(2) 0.015(2) 0.014(2) -0.0012(18) -0.0003(18) -0.0033(17)
C6 0.022(2) 0.019(2) 0.012(2) -0.0023(19) -0.0032(19) -0.0057(18)
C7 0.014(2) 0.018(2) 0.017(2) -0.0010(19) -0.0022(19) -0.0032(17)
C8 0.020(2) 0.024(3) 0.025(3) -0.012(2) -0.002(2) -0.003(2)
S2A 0.0253(11) 0.0294(10) 0.0222(13) -0.0059(8) -0.0004(8) -0.0104(8)
C9A 0.020(3) 0.027(3) 0.025(4) -0.001(3) -0.001(3) -0.003(2)
C10A 0.026(3) 0.037(4) 0.023(3) 0.005(3) -0.008(3) -0.005(3)
C11A 0.025(3) 0.032(3) 0.022(4) 0.001(3) -0.003(3) -0.005(3)
C12A 0.016(2) 0.025(3) 0.018(3) -0.001(2) -0.002(2) 0.002(2)
C11B 0.020(4) 0.029(4) 0.022(4) -0.002(4) -0.003(4) -0.006(4)
C10B 0.021(4) 0.028(4) 0.023(5) -0.004(4) 0.001(4) -0.004(4)
C9B 0.020(5) 0.031(5) 0.025(5) -0.001(5) -0.009(5) -0.010(4)
S2B 0.027(2) 0.034(3) 0.014(3) -0.003(2) -0.002(2) -0.004(2)
C12B 0.021(4) 0.028(4) 0.020(4) -0.001(4) -0.002(4) -0.002(3)
C13 0.015(2) 0.023(2) 0.016(3) -0.005(2) -0.0049(19) 0.0054(18)
C14 0.023(2) 0.030(3) 0.016(3) -0.005(2) -0.004(2) -0.003(2)
C15 0.013(2) 0.030(3) 0.019(3) -0.011(2) 0.0004(19) -0.0035(19)
C16 0.026(3) 0.052(4) 0.020(3) -0.014(3) -0.004(2) -0.012(2)
C17 0.031(3) 0.028(3) 0.021(3) -0.007(2) 0.003(2) -0.008(2)
C18 0.025(3) 0.039(3) 0.020(3) -0.002(2) 0.003(2) -0.013(2)
C19 0.038(3) 0.025(3) 0.008(2) -0.001(2) 0.001(2) -0.019(2)
C20 0.016(2) 0.022(2) 0.017(2) -0.005(2) 0.0003(19) -0.0024(18)
C21 0.017(2) 0.022(2) 0.014(2) -0.008(2) -0.0022(19) -0.0054(18)
C22 0.012(2) 0.021(2) 0.029(3) -0.012(2) 0.0016(19) -0.0004(18)
C23 0.015(2) 0.021(2) 0.019(3) -0.010(2) -0.0070(19) 0.0013(18)
C24 0.017(2) 0.019(2) 0.035(3) -0.011(2) -0.005(2) 0.0016(19)
C25 0.035(3) 0.029(3) 0.028(3) -0.014(3) 0.003(2) 0.001(2)
C26 0.041(3) 0.035(3) 0.016(3) -0.009(2) -0.001(2) -0.006(3)
C27 0.026(3) 0.022(2) 0.017(3) -0.007(2) 0.005(2) -0.004(2)
C28 0.020(2) 0.020(2) 0.021(3) -0.008(2) 0.001(2) -0.0047(19)
C29 0.014(2) 0.020(2) 0.015(2) -0.003(2) -0.0008(18) -0.0048(17)
C30 0.023(2) 0.022(2) 0.015(2) -0.004(2) -0.002(2) 0.0004(19)
C31 0.016(2) 0.020(2) 0.020(3) -0.002(2) -0.0051(19) -0.0030(18)
C32 0.046(4) 0.030(3) 0.027(3) -0.011(3) -0.018(3) 0.019(3)
C33 0.023(3) 0.024(3) 0.028(3) -0.007(2) -0.005(2) 0.000(2)
C34 0.018(2) 0.018(2) 0.021(3) -0.005(2) 0.0003(19) -0.0053(18)
C35 0.018(2) 0.019(2) 0.031(3) -0.010(2) 0.005(2) -0.0019(19)
C36 0.016(2) 0.016(2) 0.028(3) -0.005(2) 0.005(2) -0.0025(18)
C37 0.022(2) 0.028(3) 0.018(3) -0.006(2) 0.002(2) -0.003(2)
C38 0.016(2) 0.031(3) 0.018(3) -0.007(2) 0.0026(19) 0.000(2)
C39 0.028(3) 0.046(3) 0.019(3) -0.011(3) -0.003(2) 0.002(2)
C40 0.024(3) 0.055(4) 0.024(3) -0.006(3) 0.003(2) 0.007(3)
C41 0.038(4) 0.080(6) 0.029(4) 0.003(4) 0.001(3) 0.027(4)
C42 0.051(5) 0.143(10) 0.051(6) -0.041(7) -0.031(5) 0.046(6)
C43 0.046(4) 0.040(3) 0.025(3) -0.007(3) -0.018(3) -0.002(3)
C44 0.023(3) 0.037(3) 0.051(4) -0.022(3) -0.018(3) 0.000(2)
C45 0.012(2) 0.0095(19) 0.007(2) -0.0017(16) -0.0039(16) 0.0051(15)
C46 0.014(2) 0.017(2) 0.016(2) -0.0033(19) -0.0017(18) -0.0019(17)
C47 0.008(2) 0.016(2) 0.021(3) -0.006(2) 0.0002(18) -0.0017(16)
C48 0.011(2) 0.027(2) 0.018(2) -0.005(2) 0.0039(18) -0.0049(18)
C49 0.015(2) 0.017(2) 0.014(2) -0.0056(19) 0.0020(18) -0.0008(17)
C50 0.019(2) 0.026(3) 0.017(3) -0.002(2) 0.000(2) -0.002(2)
S6A 0.0218(8) 0.0191(10) 0.0255(13) -0.0017(7) 0.0046(8) 0.0026(7)
C51A 0.016(3) 0.020(3) 0.019(4) -0.007(3) 0.010(2) -0.002(2)
C52A 0.024(3) 0.027(3) 0.019(4) -0.003(3) 0.000(2) -0.004(3)
C53A 0.021(3) 0.024(3) 0.023(4) -0.005(3) -0.004(3) -0.004(3)
C54A 0.014(2) 0.022(2) 0.020(2) -0.008(2) -0.003(2) -0.002(2)
C53B 0.017(4) 0.021(4) 0.023(4) -0.004(4) 0.001(4) -0.003(4)
C52B 0.020(4) 0.021(4) 0.024(5) -0.003(4) 0.005(4) 0.001(4)
C51B 0.020(4) 0.021(4) 0.020(5) -0.006(4) 0.000(4) -0.003(4)
S6B 0.020(3) 0.023(3) 0.019(3) -0.003(3) 0.000(2) 0.001(2)
C54B 0.017(4) 0.022(4) 0.020(4) -0.006(4) -0.002(4) -0.002(4)
C55 0.014(2) 0.019(2) 0.019(3) -0.004(2) -0.0050(19) -0.0053(17)
C56 0.016(2) 0.023(2) 0.019(2) -0.009(2) -0.0019(19) -0.0027(18)
C57 0.016(2) 0.015(2) 0.023(3) -0.004(2) -0.008(2) -0.0058(17)
C58 0.030(3) 0.017(2) 0.022(3) -0.003(2) -0.006(2) -0.003(2)
C59 0.031(3) 0.028(3) 0.026(3) -0.013(2) 0.008(2) -0.012(2)
C60 0.020(3) 0.032(3) 0.035(3) -0.015(3) 0.002(2) -0.009(2)
C61 0.019(2) 0.023(3) 0.034(3) -0.011(2) 0.001(2) -0.0066(19)
C62 0.019(2) 0.023(2) 0.020(3) -0.010(2) 0.000(2) -0.0002(19)
C63 0.015(2) 0.025(3) 0.023(3) -0.016(2) -0.004(2) 0.0009(19)
C64 0.012(2) 0.028(3) 0.030(3) -0.009(2) -0.006(2) 0.0009(19)
C65 0.020(2) 0.025(3) 0.016(2) -0.006(2) -0.002(2) 0.0009(19)
C66 0.015(2) 0.031(3) 0.030(3) -0.004(2) -0.005(2) 0.004(2)
S8A 0.0324(10) 0.0318(10) 0.0330(10) -0.0095(8) -0.0189(8) 0.0004(7)
C67A 0.047(3) 0.044(3) 0.026(3) -0.010(3) -0.017(3) -0.008(3)
C68A 0.049(3) 0.041(3) 0.028(3) -0.012(3) -0.014(3) -0.006(3)
C69A 0.042(3) 0.032(4) 0.025(3) -0.013(3) -0.006(3) -0.003(3)
C70A 0.028(2) 0.024(2) 0.021(2) -0.007(2) -0.009(2) -0.005(2)
C69B 0.039(4) 0.033(4) 0.027(4) -0.008(4) -0.013(4) -0.005(4)
C68B 0.043(4) 0.039(4) 0.029(4) -0.009(4) -0.017(4) -0.004(4)
C67B 0.045(4) 0.040(5) 0.027(4) -0.011(4) -0.015(4) -0.006(4)
S8B 0.045(4) 0.037(5) 0.025(4) -0.011(4) -0.010(4) -0.009(4)
C70B 0.037(4) 0.030(5) 0.024(4) -0.009(4) -0.009(4) -0.005(4)
C71 0.023(2) 0.018(2) 0.021(3) -0.008(2) -0.003(2) -0.0052(19)
C72 0.025(3) 0.022(2) 0.018(3) -0.008(2) -0.001(2) 0.002(2)
C73 0.016(2) 0.019(2) 0.021(3) -0.005(2) -0.0016(19) 0.0021(18)
C74 0.018(2) 0.029(3) 0.027(3) -0.010(2) -0.004(2) 0.006(2)
C75 0.031(3) 0.028(3) 0.028(3) -0.010(2) -0.011(2) -0.001(2)
C76 0.020(2) 0.016(2) 0.019(2) -0.005(2) 0.0047(19) -0.0061(18)
C77 0.021(2) 0.018(2) 0.023(3) -0.006(2) 0.002(2) -0.0031(19)
C78 0.020(2) 0.025(3) 0.023(3) -0.007(2) 0.002(2) -0.001(2)
C79 0.020(2) 0.019(2) 0.024(3) -0.005(2) -0.005(2) 0.0012(19)
C80 0.018(2) 0.019(2) 0.024(3) -0.002(2) -0.006(2) -0.0025(18)
C81 0.021(3) 0.019(3) 0.056(4) -0.013(3) -0.014(3) 0.006(2)
C82 0.015(2) 0.038(3) 0.044(4) -0.018(3) -0.002(2) 0.003(2)
C83 0.021(2) 0.029(3) 0.026(3) -0.007(2) -0.002(2) 0.000(2)
C84 0.023(3) 0.034(3) 0.037(3) 0.000(3) -0.006(2) -0.012(2)
F1 0.0303(16) 0.0216(15) 0.0307(18) -0.0081(14) -0.0047(14) -0.0080(12)
F2 0.0262(16) 0.048(2) 0.0326(19) -0.0193(17) 0.0084(14) -0.0216(14)
F3 0.0236(16) 0.0411(19) 0.0331(19) -0.0141(16) -0.0142(14) -0.0006(13)
F4 0.044(2) 0.040(2) 0.055(3) -0.028(2) -0.0150(19) -0.0099(16)
F5 0.066(3) 0.154(6) 0.031(2) -0.050(3) 0.021(2) -0.076(3)
F6 0.0273(18) 0.052(2) 0.050(2) 0.0005(19) -0.0224(17) -0.0119(16)
F7 0.0214(15) 0.0212(15) 0.040(2) -0.0116(14) -0.0039(13) -0.0011(12)
F8 0.0137(15) 0.0274(17) 0.064(3) -0.0133(17) 0.0076(15) 0.0008(12)
F9 0.044(2) 0.0331(18) 0.042(2) -0.0089(17) -0.0243(18) 0.0122(15)
F10 0.211(10) 0.027(3) 0.164(9) -0.006(4) -0.138(8) 0.021(4)
F11 0.099(4) 0.067(3) 0.028(2) -0.021(2) -0.034(2) 0.055(3)
F12 0.081(4) 0.143(6) 0.045(3) -0.004(3) -0.006(3) 0.088(4)
F13 0.0397(19) 0.045(2) 0.0191(17) -0.0122(15) 0.0082(14) -0.0014(15)
F14 0.0287(17) 0.054(2) 0.0248(18) 0.0018(16) 0.0032(14) -0.0174(15)
F15 0.0318(18) 0.0357(18) 0.0259(18) 0.0046(15) -0.0009(14) 0.0047(14)
F16 0.0346(18) 0.0265(16) 0.0341(19) -0.0008(14) -0.0193(15) 0.0019(13)
F17 0.046(2) 0.0298(17) 0.0205(17) 0.0025(14) 0.0024(15) 0.0029(15)
F18 0.049(2) 0.0186(15) 0.0309(19) -0.0031(14) -0.0115(16) -0.0071(14)
F19 0.120(5) 0.038(3) 0.152(7) -0.038(4) -0.098(5) 0.037(3)
F20 0.0225(19) 0.059(3) 0.073(3) 0.022(2) -0.019(2) -0.0040(17)
F21 0.057(3) 0.114(5) 0.043(3) 0.041(3) 0.020(2) 0.048(3)
F22 0.0198(16) 0.041(2) 0.067(3) -0.023(2) -0.0047(17) -0.0019(14)
F23 0.0264(18) 0.068(3) 0.053(3) -0.042(2) -0.0041(17) 0.0137(17)
F24 0.0269(18) 0.053(2) 0.042(2) -0.0034(19) -0.0085(17) 0.0185(17)
N1 0.019(2) 0.018(2) 0.026(2) -0.0061(19) -0.0007(18) -0.0019(16)
N2 0.019(2) 0.026(2) 0.022(2) -0.0102(19) 0.0031(17) -0.0052(17)
N3 0.018(2) 0.017(2) 0.023(2) -0.0050(18) -0.0001(17) -0.0048(16)
N4 0.017(2) 0.0170(19) 0.019(2) -0.0040(17) 0.0009(17) -0.0035(15)
O1 0.0150(16) 0.0163(16) 0.0180(17) -0.0044(14) -0.0015(13) -0.0027(12)
O2 0.0121(15) 0.0247(17) 0.0146(17) -0.0093(14) 0.0028(13) -0.0066(12)
O3 0.0183(16) 0.0200(17) 0.0156(18) -0.0051(14) -0.0011(14) 0.0000(13)
O4 0.0166(16) 0.0268(18) 0.0220(19) -0.0109(16) -0.0008(14) -0.0040(13)
O5 0.0130(16) 0.0215(17) 0.0201(18) -0.0061(15) -0.0003(14) 0.0002(13)
O6 0.0129(16) 0.0171(16) 0.0222(18) -0.0057(14) -0.0018(14) 0.0020(12)
O7 0.0232(17) 0.0179(16) 0.0108(17) -0.0048(14) -0.0014(14) -0.0021(13)
O8 0.0186(16) 0.0167(16) 0.0188(18) -0.0019(14) -0.0039(14) -0.0022(13)
O9 0.0122(15) 0.0191(16) 0.0169(17) -0.0059(14) -0.0032(13) -0.0029(12)
O10 0.0148(16) 0.0223(17) 0.0161(17) -0.0038(14) -0.0017(13) -0.0018(13)
O11 0.0155(15) 0.0155(15) 0.0185(18) -0.0070(14) 0.0023(13) -0.0012(12)
O12 0.0177(16) 0.0190(16) 0.0211(19) -0.0049(15) -0.0043(14) -0.0007(13)
O13 0.0129(15) 0.0184(16) 0.0213(18) -0.0051(14) -0.0008(13) -0.0042(12)
O14 0.0127(16) 0.0193(16) 0.0222(18) -0.0051(14) -0.0044(13) 0.0009(12)
O15 0.0181(16) 0.0231(17) 0.0226(19) -0.0115(15) -0.0052(14) -0.0005(13)
O16 0.0145(16) 0.0244(18) 0.0240(19) -0.0124(16) -0.0038(14) 0.0018(13)
S1 0.0302(7) 0.0313(7) 0.0286(7) -0.0138(6) 0.0012(6) -0.0081(5)
S3 0.0305(7) 0.0254(6) 0.0283(7) -0.0066(6) 0.0031(5) -0.0058(5)
S4 0.0259(6) 0.0292(6) 0.0213(6) -0.0099(5) -0.0016(5) 0.0030(5)
S5 0.0332(7) 0.0399(8) 0.0243(7) -0.0038(6) -0.0060(6) -0.0115(6)
S7 0.0213(6) 0.0260(6) 0.0219(6) -0.0059(5) 0.0006(5) -0.0048(5)
Yb1 0.01199(12) 0.01594(12) 0.01364(13) -0.00491(10) -0.00016(9) -0.00203(9)
Yb2 0.01056(11) 0.01535(12) 0.01513(13) -0.00466(10) -0.00206(9) -0.00092(8)
O17 0.035(10) 0.030(10) 0.037(11) -0.006(8) -0.013(8) 0.008(7)
C85 0.021(8) 0.021(9) 0.022(9) -0.007(5) -0.009(5) 0.000(5)

loop_
_atom_type_symbol
_atom_type_description
_atom_type_scat_dispersion_real
_atom_type_scat_dispersion_imag
_atom_type_scat_source
C C 0.0181 0.0091 'International Tables Vol C Tables 4.2.6.8 and 6.1.1.4'
H H 0.0000 0.0000 'International Tables Vol C Tables 4.2.6.8 and 6.1.1.4'
F F 0.0727 0.0534 'International Tables Vol C Tables 4.2.6.8 and 6.1.1.4'
N N 0.0311 0.0180 'International Tables Vol C Tables 4.2.6.8 and 6.1.1.4'
O O 0.0492 0.0322 'International Tables Vol C Tables 4.2.6.8 and 6.1.1.4'
S S 0.3331 0.5567 'International Tables Vol C Tables 4.2.6.8 and 6.1.1.4'
Yb Yb -7.2108 4.4329 'International Tables Vol C Tables 4.2.6.8 and 6.1.1.4'

loop_
_geom_angle_atom_site_label_1
_geom_angle_atom_site_label_2
_geom_angle_atom_site_label_3
_geom_angle
_geom_angle_site_symmetry_1
_geom_angle_site_symmetry_3
_geom_angle_publ_flag
C2 C1 S1 113.1(4) . . ?
C2 C1 H1 123.4 . . ?
S1 C1 H1 123.4 . . ?
C1 C2 C3 115.1(5) . . ?
C1 C2 H2 122.5 . . ?
C3 C2 H2 122.5 . . ?
C2 C3 C4 106.9(4) . . ?
C2 C3 H3 126.5 . . ?
C4 C3 H3 126.5 . . ?
C3 C4 C5 129.4(4) . . ?
C3 C4 S1 112.7(3) . . ?
C5 C4 S1 117.8(4) . . ?
O1 C5 C6 124.9(4) . . ?
O1 C5 C4 117.1(4) . . ?
C6 C5 C4 118.0(4) . . ?
C7 C6 C5 122.2(5) . . ?
C7 C6 H6 118.9 . . ?
C5 C6 H6 118.9 . . ?
O2 C7 C6 130.3(5) . . ?
O2 C7 C8 112.9(4) . . ?
C6 C7 C8 116.8(5) . . ?
F2 C8 F1 107.5(5) . . ?
F2 C8 F3 107.0(4) . . ?
F1 C8 F3 106.5(4) . . ?
F2 C8 C7 114.1(4) . . ?
F1 C8 C7 111.5(4) . . ?
F3 C8 C7 109.9(5) . . ?
C12A S2A C9A 91.8(5) . . ?
C10A C9A S2A 112.9(10) . . ?
C10A C9A H9A 123.5 . . ?
S2A C9A H9A 123.5 . . ?
C9A C10A C11A 110.7(13) . . ?
C9A C10A H10A 124.7 . . ?
C11A C10A H10A 124.7 . . ?
C12A C11A C10A 111.4(12) . . ?
C12A C11A H11A 124.3 . . ?
C10A C11A H11A 124.3 . . ?
C11A C12A C13 126.8(8) . . ?
C11A C12A S2A 113.1(8) . . ?
C13 C12A S2A 120.1(5) . . ?
C12B C11B C10B 117(3) . . ?
C12B C11B H11B 121.3 . . ?
C10B C11B H11B 121.3 . . ?
C9B C10B C11B 108(3) . . ?
C9B C10B H10B 125.9 . . ?
C11B C10B H10B 125.9 . . ?
C10B C9B S2B 111(3) . . ?
C10B C9B H9B 124.4 . . ?
S2B C9B H9B 124.4 . . ?
C12B S2B C9B 95.8(13) . . ?
C11B C12B C13 124.9(16) . . ?
C11B C12B S2B 107.3(15) . . ?
C13 C12B S2B 127.8(11) . . ?
O3 C13 C14 123.6(5) . . ?
O3 C13 C12A 117.7(5) . . ?
C14 C13 C12A 118.7(5) . . ?
O3 C13 C12B 117.1(7) . . ?
C14 C13 C12B 119.3(8) . . ?
C15 C14 C13 122.1(5) . . ?
C15 C14 H14 118.9 . . ?
C13 C14 H14 118.9 . . ?
O4 C15 C14 130.2(5) . . ?
O4 C15 C16 114.3(5) . . ?
C14 C15 C16 115.5(5) . . ?
F5 C16 F4 107.1(5) . . ?
F5 C16 F6 107.9(6) . . ?
F4 C16 F6 105.9(5) . . ?
F5 C16 C15 114.4(5) . . ?
F4 C16 C15 111.8(5) . . ?
F6 C16 C15 109.4(5) . . ?
C18 C17 S3 113.8(5) . . ?
C18 C17 H17 123.1 . . ?
S3 C17 H17 123.1 . . ?
C17 C18 C19 113.6(5) . . ?
C17 C18 H18 123.2 . . ?
C19 C18 H18 123.2 . . ?
C18 C19 C20 108.5(5) . . ?
C18 C19 H19 125.7 . . ?
C20 C19 H19 125.7 . . ?
C19 C20 C21 129.4(4) . . ?
C19 C20 S3 112.2(4) . . ?
C21 C20 S3 118.5(4) . . ?
O5 C21 C22 124.3(5) . . ?
O5 C21 C20 117.8(4) . . ?
C22 C21 C20 117.8(4) . . ?
C23 C22 C21 123.1(5) . . ?
C23 C22 H22 118.4 . . ?
C21 C22 H22 118.4 . . ?
O6 C23 C22 129.6(4) . . ?
O6 C23 C24 112.9(5) . . ?
C22 C23 C24 117.4(5) . . ?
F8 C24 F9 108.2(4) . . ?
F8 C24 F7 106.8(4) . . ?
F9 C24 F7 106.6(5) . . ?
F8 C24 C23 113.8(5) . . ?
F9 C24 C23 110.5(4) . . ?
F7 C24 C23 110.6(4) . . ?
C26 C25 S4 113.1(4) . . ?
C26 C25 H25 123.4 . . ?
S4 C25 H25 123.4 . . ?
C25 C26 C27 112.0(5) . . ?
C25 C26 H26 124.0 . . ?
C27 C26 H26 124.0 . . ?
C28 C27 C26 112.2(5) . . ?
C28 C27 H27 123.9 . . ?
C26 C27 H27 123.9 . . ?
C27 C28 C29 130.2(5) . . ?
C27 C28 S4 111.3(4) . . ?
C29 C28 S4 118.5(4) . . ?
O7 C29 C30 124.2(4) . . ?
O7 C29 C28 117.6(4) . . ?
C30 C29 C28 118.2(5) . . ?
C31 C30 C29 122.0(5) . . ?
C31 C30 H30 119.0 . . ?
C29 C30 H30 119.0 . . ?
O8 C31 C30 130.3(5) . . ?
O8 C31 C32 112.5(4) . . ?
C30 C31 C32 117.3(5) . . ?
F12 C32 F10 103.6(7) . . ?
F12 C32 F11 106.9(6) . . ?
F10 C32 F11 107.5(7) . . ?
F12 C32 C31 112.3(6) . . ?
F10 C32 C31 110.5(5) . . ?
F11 C32 C31 115.3(5) . . ?
N1 C33 H33A 109.5 . . ?
N1 C33 H33B 109.5 . . ?
H33A C33 H33B 109.5 . . ?
N1 C33 H33C 109.5 . . ?
H33A C33 H33C 109.5 . . ?
H33B C33 H33C 109.5 . . ?
N2 C34 N1 108.0(5) . . ?
N2 C34 H34 126.0 . . ?
N1 C34 H34 126.0 . . ?
C36 C35 N2 106.2(5) . . ?
C36 C35 H35 126.9 . . ?
N2 C35 H35 126.9 . . ?
C35 C36 N1 106.9(5) . . ?
C35 C36 H36 126.6 . . ?
N1 C36 H36 126.6 . . ?
N2 C37 C38 113.3(4) . . ?
N2 C37 H37A 108.9 . . ?
C38 C37 H37A 108.9 . . ?
N2 C37 H37B 108.9 . . ?
C38 C37 H37B 108.9 . . ?
H37A C37 H37B 107.7 . . ?
C37 C38 C39 110.7(4) . . ?
C37 C38 H38A 109.5 . . ?
C39 C38 H38A 109.5 . . ?
C37 C38 H38B 109.5 . . ?
C39 C38 H38B 109.5 . . ?
H38A C38 H38B 108.1 . . ?
C38 C39 C40 112.4(5) . . ?
C38 C39 H39A 109.1 . . ?
C40 C39 H39A 109.1 . . ?
C38 C39 H39B 109.1 . . ?
C40 C39 H39B 109.1 . . ?
H39A C39 H39B 107.9 . . ?
C39 C40 C41 112.6(5) . . ?
C39 C40 H40A 109.1 . . ?
C41 C40 H40A 109.1 . . ?
C39 C40 H40B 109.1 . . ?
C41 C40 H40B 109.1 . . ?
H40A C40 H40B 107.8 . . ?
C40 C41 C42 112.6(8) . . ?
C40 C41 H41A 109.1 . . ?
C42 C41 H41A 109.1 . . ?
C40 C41 H41B 109.1 . . ?
C42 C41 H41B 109.1 . . ?
H41A C41 H41B 107.8 . . ?
C41 C42 H42A 109.5 . . ?
C41 C42 H42B 109.5 . . ?
H42A C42 H42B 109.5 . . ?
C41 C42 H42C 109.5 . . ?
H42A C42 H42C 109.5 . . ?
H42B C42 H42C 109.5 . . ?
C44 C43 S5 113.8(5) . . ?
C44 C43 H43 123.1 . . ?
S5 C43 H43 123.1 . . ?
C43 C44 C45 114.5(5) . . ?
C43 C44 H44 122.8 . . ?
C45 C44 H44 122.8 . . ?
C44 C45 C46 108.3(5) . . ?
C44 C45 H45 125.8 . . ?
C46 C45 H45 125.8 . . ?
C45 C46 C47 130.6(5) . . ?
C45 C46 S5 111.3(3) . . ?
C47 C46 S5 118.2(4) . . ?
O9 C47 C48 124.0(4) . . ?
O9 C47 C46 117.6(5) . . ?
C48 C47 C46 118.3(4) . . ?
C49 C48 C47 121.5(5) . . ?
C49 C48 H48 119.3 . . ?
C47 C48 H48 119.3 . . ?
O10 C49 C48 128.9(5) . . ?
O10 C49 C50 113.6(4) . . ?
C48 C49 C50 117.4(4) . . ?
F13 C50 F14 108.3(4) . . ?
F13 C50 F15 106.3(4) . . ?
F14 C50 F15 106.1(5) . . ?
F13 C50 C49 110.6(4) . . ?
F14 C50 C49 114.7(4) . . ?
F15 C50 C49 110.5(4) . . ?
C54A S6A C51A 91.9(4) . . ?
C52A C51A S6A 113.3(7) . . ?
C52A C51A H51A 123.4 . . ?
S6A C51A H51A 123.4 . . ?
C51A C52A C53A 109.6(10) . . ?
C51A C52A H52A 125.2 . . ?
C53A C52A H52A 125.2 . . ?
C54A C53A C52A 113.4(10) . . ?
C54A C53A H53A 123.3 . . ?
C52A C53A H53A 123.3 . . ?
C53A C54A C55 129.8(7) . . ?
C53A C54A S6A 111.9(6) . . ?
C55 C54A S6A 118.3(5) . . ?
C54B C53B C52B 118(3) . . ?
C54B C53B H53B 121.2 . . ?
C52B C53B H53B 121.2 . . ?
C51B C52B C53B 102(3) . . ?
C51B C52B H52B 129.0 . . ?
C53B C52B H52B 129.0 . . ?
C52B C51B S6B 120(3) . . ?
C52B C51B H51B 120.2 . . ?
S6B C51B H51B 120.2 . . ?
C54B S6B C51B 89.0(15) . . ?
C53B C54B C55 121.0(17) . . ?
C53B C54B S6B 111.8(17) . . ?
C55 C54B S6B 127.2(12) . . ?
O11 C55 C56 124.5(4) . . ?
O11 C55 C54B 117.5(8) . . ?
C56 C55 C54B 118.0(8) . . ?
O11 C55 C54A 116.5(5) . . ?
C56 C55 C54A 119.0(5) . . ?
C57 C56 C55 122.6(5) . . ?
C57 C56 H56 118.7 . . ?
C55 C56 H56 118.7 . . ?
O12 C57 C56 130.6(5) . . ?
O12 C57 C58 112.6(4) . . ?
C56 C57 C58 116.8(5) . . ?
F16 C58 F17 107.0(4) . . ?
F16 C58 F18 106.6(4) . . ?
F17 C58 F18 106.2(5) . . ?
F16 C58 C57 111.0(5) . . ?
F17 C58 C57 114.9(4) . . ?
F18 C58 C57 110.6(4) . . ?
C60 C59 S7 111.8(5) . . ?
C60 C59 H59 124.1 . . ?
S7 C59 H59 124.1 . . ?
C59 C60 C61 113.5(5) . . ?
C59 C60 H60 123.2 . . ?
C61 C60 H60 123.2 . . ?
C62 C61 C60 111.5(5) . . ?
C62 C61 H61 124.3 . . ?
C60 C61 H61 124.3 . . ?
C61 C62 C63 130.5(5) . . ?
C61 C62 S7 111.4(4) . . ?
C63 C62 S7 118.1(4) . . ?
O13 C63 C64 123.9(5) . . ?
O13 C63 C62 117.1(5) . . ?
C64 C63 C62 119.0(4) . . ?
C65 C64 C63 123.2(4) . . ?
C65 C64 H64 118.4 . . ?
C63 C64 H64 118.4 . . ?
O14 C65 C64 130.2(5) . . ?
O14 C65 C66 111.9(5) . . ?
C64 C65 C66 117.9(5) . . ?
F21 C66 F20 108.6(6) . . ?
F21 C66 F19 105.2(7) . . ?
F20 C66 F19 104.8(5) . . ?
F21 C66 C65 112.6(5) . . ?
F20 C66 C65 114.9(5) . . ?
F19 C66 C65 110.1(5) . . ?
C70A S8A C67A 91.8(3) . . ?
C68A C67A S8A 112.2(5) . . ?
C68A C67A H67A 123.9 . . ?
S8A C67A H67A 123.9 . . ?
C67A C68A C69A 111.7(6) . . ?
C67A C68A H68A 124.1 . . ?
C69A C68A H68A 124.1 . . ?
C70A C69A C68A 112.6(6) . . ?
C70A C69A H69A 123.7 . . ?
C68A C69A H69A 123.7 . . ?
C69A C70A C71 129.1(6) . . ?
C69A C70A S8A 111.7(4) . . ?
C71 C70A S8A 119.1(4) . . ?
C70B C69B C68B 113.0(10) . . ?
C70B C69B H69B 123.5 . . ?
C68B C69B H69B 123.5 . . ?
C67B C68B C69B 108.9(10) . . ?
C67B C68B H68B 125.0 . . ?
C69B C68B H68B 127.0 . . ?
C68B C67B S8B 113.3(9) . . ?
C68B C67B H67B 123.4 . . ?
S8B C67B H67B 123.4 . . ?
C70B S8B C67B 91.7(7) . . ?
C69B C70B C71 122.0(17) . . ?
C69B C70B S8B 113.2(9) . . ?
C71 C70B S8B 124.7(15) . . ?
O15 C71 C72 123.8(4) . . ?
O15 C71 C70B 117.8(10) . . ?
C72 C71 C70B 118.3(10) . . ?
O15 C71 C70A 116.2(5) . . ?
C72 C71 C70A 120.0(5) . . ?
C73 C72 C71 120.9(5) . . ?
C73 C72 H72 119.5 . . ?
C71 C72 H72 119.5 . . ?
O16 C73 C72 128.6(5) . . ?
O16 C73 C74 112.9(4) . . ?
C72 C73 C74 118.5(5) . . ?
F22 C74 F23 106.8(5) . . ?
F22 C74 F24 106.3(5) . . ?
F23 C74 F24 107.1(4) . . ?
F22 C74 C73 110.9(4) . . ?
F23 C74 C73 113.8(4) . . ?
F24 C74 C73 111.4(5) . . ?
N3 C75 H75A 109.5 . . ?
N3 C75 H75B 109.5 . . ?
H75A C75 H75B 109.5 . . ?
N3 C75 H75C 109.5 . . ?
H75A C75 H75C 109.5 . . ?
H75B C75 H75C 109.5 . . ?
N4 C76 N3 108.6(4) . . ?
N4 C76 H76 125.7 . . ?
N3 C76 H76 125.7 . . ?
C78 C77 N4 106.3(4) . . ?
C78 C77 H77 126.8 . . ?
N4 C77 H77 126.8 . . ?
C77 C78 N3 108.2(4) . . ?
C77 C78 H78 125.9 . . ?
N3 C78 H78 125.9 . . ?
N4 C79 C80 111.2(4) . . ?
N4 C79 H79A 109.4 . . ?
C80 C79 H79A 109.4 . . ?
N4 C79 H79B 109.4 . . ?
C80 C79 H79B 109.4 . . ?
H79A C79 H79B 108.0 . . ?
C79 C80 C81 112.2(4) . . ?
C79 C80 H80A 109.2 . . ?
C81 C80 H80A 109.2 . . ?
C79 C80 H80B 109.2 . . ?
C81 C80 H80B 109.2 . . ?
H80A C80 H80B 107.9 . . ?
C80 C81 C82 112.4(5) . . ?
C80 C81 H81A 109.1 . . ?
C82 C81 H81A 109.1 . . ?
C80 C81 H81B 109.1 . . ?
C82 C81 H81B 109.1 . . ?
H81A C81 H81B 107.9 . . ?
C83 C82 C81 113.2(5) . . ?
C83 C82 H82A 108.9 . . ?
C81 C82 H82A 108.9 . . ?
C83 C82 H82B 108.9 . . ?
C81 C82 H82B 108.9 . . ?
H82A C82 H82B 107.8 . . ?
C84 C83 C82 112.1(5) . . ?
C84 C83 H83A 109.2 . . ?
C82 C83 H83A 109.2 . . ?
C84 C83 H83B 109.2 . . ?
C82 C83 H83B 109.2 . . ?
H83A C83 H83B 107.9 . . ?
C83 C84 H84A 109.5 . . ?
C83 C84 H84B 109.5 . . ?
H84A C84 H84B 109.5 . . ?
C83 C84 H84C 109.5 . . ?
H84A C84 H84C 109.5 . . ?
H84B C84 H84C 109.5 . . ?
C34 N1 C36 109.3(4) . . ?
C34 N1 C33 126.3(5) . . ?
C36 N1 C33 124.3(5) . . ?
C34 N2 C35 109.6(5) . . ?
C34 N2 C37 126.3(5) . . ?
C35 N2 C37 124.0(4) . . ?
C76 N3 C78 108.1(4) . . ?
C76 N3 C75 125.8(4) . . ?
C78 N3 C75 126.2(4) . . ?
C76 N4 C77 108.8(4) . . ?
C76 N4 C79 125.9(4) . . ?
C77 N4 C79 125.1(4) . . ?
C5 O1 Yb1 132.1(3) . . ?
C7 O2 Yb1 127.2(3) . . ?
C13 O3 Yb1 134.4(3) . . ?
C15 O4 Yb1 129.8(3) . . ?
C21 O5 Yb1 133.9(3) . . ?
C23 O6 Yb1 129.6(3) . . ?
C29 O7 Yb1 136.4(3) . . ?
C31 O8 Yb1 131.9(3) . . ?
C47 O9 Yb2 136.0(3) . . ?
C49 O10 Yb2 132.6(3) . . ?
C55 O11 Yb2 134.2(3) . . ?
C57 O12 Yb2 129.6(3) . . ?
C63 O13 Yb2 135.2(3) . . ?
C65 O14 Yb2 131.4(4) . . ?
C71 O15 Yb2 136.9(3) . . ?
C73 O16 Yb2 130.5(3) . . ?
C1 S1 C4 92.2(3) . . ?
C17 S3 C20 91.9(3) . . ?
C25 S4 C28 91.3(3) . . ?
C43 S5 C46 92.2(3) . . ?
C59 S7 C62 91.8(3) . . ?
O1 Yb1 O5 108.83(12) . . ?
O1 Yb1 O6 145.15(12) . . ?
O5 Yb1 O6 76.73(12) . . ?
O1 Yb1 O3 80.40(12) . . ?
O5 Yb1 O3 141.72(12) . . ?
O6 Yb1 O3 76.04(13) . . ?
O1 Yb1 O4 71.76(12) . . ?
O5 Yb1 O4 73.36(13) . . ?
O6 Yb1 O4 77.50(12) . . ?
O3 Yb1 O4 74.86(13) . . ?
O1 Yb1 O7 144.09(11) . . ?
O5 Yb1 O7 80.65(12) . . ?
O6 Yb1 O7 70.15(12) . . ?
O3 Yb1 O7 114.07(12) . . ?
O4 Yb1 O7 142.27(12) . . ?
O1 Yb1 O2 76.04(11) . . ?
O5 Yb1 O2 147.31(12) . . ?
O6 Yb1 O2 118.38(12) . . ?
O3 Yb1 O2 70.54(12) . . ?
O4 Yb1 O2 135.80(13) . . ?
O7 Yb1 O2 78.45(12) . . ?
O1 Yb1 O8 75.18(12) . . ?
O5 Yb1 O8 74.24(12) . . ?
O6 Yb1 O8 137.06(13) . . ?
O3 Yb1 O8 142.43(12) . . ?
O4 Yb1 O8 122.06(12) . . ?
O7 Yb1 O8 74.44(12) . . ?
O2 Yb1 O8 76.09(12) . . ?
O10 Yb2 O9 74.15(12) . . ?
O10 Yb2 O16 79.44(13) . . ?
O9 Yb2 O16 75.86(11) . . ?
O10 Yb2 O15 83.78(13) . . ?
O9 Yb2 O15 144.40(12) . . ?
O16 Yb2 O15 72.83(12) . . ?
O10 Yb2 O14 74.39(12) . . ?
O9 Yb2 O14 122.29(11) . . ?
O16 Yb2 O14 141.05(13) . . ?
O15 Yb2 O14 76.07(12) . . ?
O10 Yb2 O11 109.84(12) . . ?
O9 Yb2 O11 74.66(12) . . ?
O16 Yb2 O11 144.96(12) . . ?
O15 Yb2 O11 140.20(12) . . ?
O14 Yb2 O11 72.40(12) . . ?
O10 Yb2 O13 144.99(12) . . ?
O9 Yb2 O13 138.88(13) . . ?
O16 Yb2 O13 114.61(12) . . ?
O15 Yb2 O13 71.47(13) . . ?
O14 Yb2 O13 75.84(13) . . ?
O11 Yb2 O13 77.71(12) . . ?
O10 Yb2 O12 144.93(12) . . ?
O9 Yb2 O12 74.50(12) . . ?
O16 Yb2 O12 78.03(13) . . ?
O15 Yb2 O12 114.28(13) . . ?
O14 Yb2 O12 137.28(13) . . ?
O11 Yb2 O12 76.19(12) . . ?
O13 Yb2 O12 69.70(12) . . ?
C85 O17 H17A 109.5 . . ?
O17 C85 H85A 109.5 . . ?
O17 C85 H85B 109.5 . . ?
H85A C85 H85B 109.5 . . ?
O17 C85 H85C 109.5 . . ?
H85A C85 H85C 109.5 . . ?
H85B C85 H85C 109.5 . . ?

loop_
_geom_bond_atom_site_label_1
_geom_bond_atom_site_label_2
_geom_bond_distance
_geom_bond_site_symmetry_2
_geom_bond_publ_flag
C1 C2 1.359(9) . ?
C1 S1 1.689(6) . ?
C1 H1 0.9500 . ?
C2 C3 1.450(7) . ?
C2 H2 0.9500 . ?
C3 C4 1.456(7) . ?
C3 H3 0.9500 . ?
C4 C5 1.478(7) . ?
C4 S1 1.719(5) . ?
C5 O1 1.257(6) . ?
C5 C6 1.428(7) . ?
C6 C7 1.372(7) . ?
C6 H6 0.9500 . ?
C7 O2 1.267(6) . ?
C7 C8 1.540(7) . ?
C8 F2 1.332(7) . ?
C8 F1 1.337(6) . ?
C8 F3 1.349(7) . ?
S2A C12A 1.681(7) . ?
S2A C9A 1.696(7) . ?
C9A C10A 1.399(8) . ?
C9A H9A 0.9500 . ?
C10A C11A 1.420(10) . ?
C10A H10A 0.9500 . ?
C11A C12A 1.396(9) . ?
C11A H11A 0.9500 . ?
C12A C13 1.469(7) . ?
C11B C12B 1.402(10) . ?
C11B C10B 1.417(10) . ?
C11B H11B 0.9500 . ?
C10B C9B 1.416(10) . ?
C10B H10B 0.9500 . ?
C9B S2B 1.701(10) . ?
C9B H9B 0.9500 . ?
S2B C12B 1.679(10) . ?
C12B C13 1.470(9) . ?
C13 O3 1.261(6) . ?
C13 C14 1.420(7) . ?
C14 C15 1.390(8) . ?
C14 H14 0.9500 . ?
C15 O4 1.256(7) . ?
C15 C16 1.547(7) . ?
C16 F5 1.306(8) . ?
C16 F4 1.335(8) . ?
C16 F6 1.340(7) . ?
C17 C18 1.369(8) . ?
C17 S3 1.691(6) . ?
C17 H17 0.9500 . ?
C18 C19 1.446(8) . ?
C18 H18 0.9500 . ?
C19 C20 1.447(8) . ?
C19 H19 0.9500 . ?
C20 C21 1.468(8) . ?
C20 S3 1.727(5) . ?
C21 O5 1.252(6) . ?
C21 C22 1.433(7) . ?
C22 C23 1.373(8) . ?
C22 H22 0.9500 . ?
C23 O6 1.253(7) . ?
C23 C24 1.547(6) . ?
C24 F8 1.326(7) . ?
C24 F9 1.335(8) . ?
C24 F7 1.343(6) . ?
C25 C26 1.364(9) . ?
C25 S4 1.710(6) . ?
C25 H25 0.9500 . ?
C26 C27 1.417(8) . ?
C26 H26 0.9500 . ?
C27 C28 1.394(8) . ?
C27 H27 0.9500 . ?
C28 C29 1.477(7) . ?
C28 S4 1.721(5) . ?
C29 O7 1.258(6) . ?
C29 C30 1.417(7) . ?
C30 C31 1.374(7) . ?
C30 H30 0.9500 . ?
C31 O8 1.260(7) . ?
C31 C32 1.528(7) . ?
C32 F12 1.292(10) . ?
C32 F10 1.296(10) . ?
C32 F11 1.312(8) . ?
C33 N1 1.472(7) . ?
C33 H33A 0.9800 . ?
C33 H33B 0.9800 . ?
C33 H33C 0.9800 . ?
C34 N2 1.323(7) . ?
C34 N1 1.324(7) . ?
C34 H34 0.9500 . ?
C35 C36 1.357(8) . ?
C35 N2 1.378(8) . ?
C35 H35 0.9500 . ?
C36 N1 1.376(7) . ?
C36 H36 0.9500 . ?
C37 N2 1.478(7) . ?
C37 C38 1.517(7) . ?
C37 H37A 0.9900 . ?
C37 H37B 0.9900 . ?
C38 C39 1.517(8) . ?
C38 H38A 0.9900 . ?
C38 H38B 0.9900 . ?
C39 C40 1.531(8) . ?
C39 H39A 0.9900 . ?
C39 H39B 0.9900 . ?
C40 C41 1.533(10) . ?
C40 H40A 0.9900 . ?
C40 H40B 0.9900 . ?
C41 C42 1.551(15) . ?
C41 H41A 0.9900 . ?
C41 H41B 0.9900 . ?
C42 H42A 0.9800 . ?
C42 H42B 0.9800 . ?
C42 H42C 0.9800 . ?
C43 C44 1.345(11) . ?
C43 S5 1.679(6) . ?
C43 H43 0.9500 . ?
C44 C45 1.411(8) . ?
C44 H44 0.9500 . ?
C45 C46 1.467(6) . ?
C45 H45 0.9500 . ?
C46 C47 1.473(6) . ?
C46 S5 1.701(5) . ?
C47 O9 1.253(6) . ?
C47 C48 1.414(7) . ?
C48 C49 1.385(7) . ?
C48 H48 0.9500 . ?
C49 O10 1.263(6) . ?
C49 C50 1.531(7) . ?
C50 F13 1.329(6) . ?
C50 F14 1.331(7) . ?
C50 F15 1.352(6) . ?
S6A C54A 1.693(6) . ?
S6A C51A 1.708(6) . ?
C51A C52A 1.397(8) . ?
C51A H51A 0.9500 . ?
C52A C53A 1.421(9) . ?
C52A H52A 0.9500 . ?
C53A C54A 1.391(8) . ?
C53A H53A 0.9500 . ?
C54A C55 1.487(7) . ?
C53B C54B 1.402(10) . ?
C53B C52B 1.420(10) . ?
C53B H53B 0.9500 . ?
C52B C51B 1.414(10) . ?
C52B H52B 0.9500 . ?
C51B S6B 1.702(10) . ?
C51B H51B 0.9500 . ?
S6B C54B 1.676(10) . ?
C54B C55 1.473(10) . ?
C55 O11 1.252(7) . ?
C55 C56 1.430(7) . ?
C56 C57 1.386(7) . ?
C56 H56 0.9500 . ?
C57 O12 1.252(7) . ?
C57 C58 1.533(7) . ?
C58 F16 1.325(6) . ?
C58 F17 1.346(7) . ?
C58 F18 1.346(6) . ?
C59 C60 1.361(9) . ?
C59 S7 1.712(6) . ?
C59 H59 0.9500 . ?
C60 C61 1.421(9) . ?
C60 H60 0.9500 . ?
C61 C62 1.383(7) . ?
C61 H61 0.9500 . ?
C62 C63 1.460(8) . ?
C62 S7 1.730(5) . ?
C63 O13 1.269(6) . ?
C63 C64 1.417(8) . ?
C64 C65 1.379(8) . ?
C64 H64 0.9500 . ?
C65 O14 1.268(6) . ?
C65 C66 1.540(7) . ?
C66 F21 1.284(8) . ?
C66 F20 1.309(7) . ?
C66 F19 1.315(8) . ?
S8A C70A 1.699(6) . ?
S8A C67A 1.705(6) . ?
C67A C68A 1.388(8) . ?
C67A H67A 0.9500 . ?
C68A C69A 1.399(8) . ?
C68A H68A 0.9500 . ?
C69A C70A 1.391(8) . ?
C69A H69A 0.9500 . ?
C70A C71 1.479(6) . ?
C69B C70B 1.388(10) . ?
C69B C68B 1.416(10) . ?
C69B H69B 0.9500 . ?
C68B C67B 1.416(10) . ?
C68B H68B 0.9500 . ?
C67B S8B 1.701(10) . ?
C67B H67B 0.9500 . ?
S8B C70B 1.667(10) . ?
C70B C71 1.458(10) . ?
C71 O15 1.259(6) . ?
C71 C72 1.413(7) . ?
C72 C73 1.374(7) . ?
C72 H72 0.9500 . ?
C73 O16 1.279(7) . ?
C73 C74 1.527(7) . ?
C74 F22 1.321(7) . ?
C74 F23 1.340(7) . ?
C74 F24 1.343(7) . ?
C75 N3 1.457(7) . ?
C75 H75A 0.9800 . ?
C75 H75B 0.9800 . ?
C75 H75C 0.9800 . ?
C76 N4 1.330(7) . ?
C76 N3 1.333(7) . ?
C76 H76 0.9500 . ?
C77 C78 1.343(8) . ?
C77 N4 1.384(6) . ?
C77 H77 0.9500 . ?
C78 N3 1.375(7) . ?
C78 H78 0.9500 . ?
C79 N4 1.477(6) . ?
C79 C80 1.508(7) . ?
C79 H79A 0.9900 . ?
C79 H79B 0.9900 . ?
C80 C81 1.535(7) . ?
C80 H80A 0.9900 . ?
C80 H80B 0.9900 . ?
C81 C82 1.540(9) . ?
C81 H81A 0.9900 . ?
C81 H81B 0.9900 . ?
C82 C83 1.512(8) . ?
C82 H82A 0.9900 . ?
C82 H82B 0.9900 . ?
C83 C84 1.509(8) . ?
C83 H83A 0.9900 . ?
C83 H83B 0.9900 . ?
C84 H84A 0.9800 . ?
C84 H84B 0.9800 . ?
C84 H84C 0.9800 . ?
O1 Yb1 2.281(3) . ?
O2 Yb1 2.326(3) . ?
O3 Yb1 2.307(4) . ?
O4 Yb1 2.319(3) . ?
O5 Yb1 2.282(4) . ?
O6 Yb1 2.300(3) . ?
O7 Yb1 2.324(3) . ?
O8 Yb1 2.326(3) . ?
O9 Yb2 2.297(3) . ?
O10 Yb2 2.280(4) . ?
O11 Yb2 2.306(3) . ?
O12 Yb2 2.323(4) . ?
O13 Yb2 2.322(3) . ?
O14 Yb2 2.301(3) . ?
O15 Yb2 2.300(3) . ?
O16 Yb2 2.297(3) . ?
O17 C85 1.405(10) . ?
O17 H17A 0.8400 . ?
C85 H85A 0.9800 . ?
C85 H85B 0.9800 . ?
C85 H85C 0.9800 . ?
